data_2104226
loop_
_publ_author_name
'Sazonov, Andrew'
'Meven, Martin'
'Hutanu, Vladimir'
'Kaiser, Volker'
'Heger, Gernot'
'Trots, Dmytro'
'Merz, Michael'

_publ_section_title
;
 Structural behaviour of synthetic Co~2~SiO~4~ at low temperatures
;
_journal_coeditor_code BP5014
_journal_issue 6
_journal_name_full 'Acta Crystallographica Section B'
_journal_page_first 661
_journal_page_last 668
_journal_paper_doi 10.1107/S010876810803214X
_journal_volume 64
_journal_year 2008
_chemical_formula_moiety 'Co2 Si O4'
_chemical_formula_structural 'Co2 Si O4'
_chemical_formula_sum 'Co2 O4 Si'
_chemical_formula_weight 209.95
_chemical_name_systematic ?
_space_group_IT_number 62
_symmetry_cell_setting orthorhombic
_symmetry_space_group_name_Hall '-P 2ac 2n'
_symmetry_space_group_name_H-M 'P n m a'
_cell_angle_alpha 90.00000
_cell_angle_beta 90.00000
_cell_angle_gamma 90.00000
_cell_formula_units_Z 4
_cell_length_a 10.30050(10)
_cell_length_b 6.00280(10)
_cell_length_c 4.78160(10)
_cell_measurement_temperature 300
_cell_volume 295.655(8)
_computing_cell_refinement 'not used'
_computing_data_collection 'DIF4, see text'
_computing_data_reduction 'PRON2K, see text'
_computing_molecular_graphics 'DIAMOND, see text'
_computing_structure_refinement 'FULLPROF, see text'
_computing_structure_solution 'not used'
_diffrn_ambient_temperature 300
_diffrn_measured_fraction_theta_full 0.97
_diffrn_measurement_device '4-circle diffractometer'
_diffrn_measurement_device_type 'single-crystal diffractometer HEiDi'
_diffrn_measurement_method '\w scans'
_diffrn_radiation_monochromator 'Cu (420)'
_diffrn_radiation_probe neutron
_diffrn_radiation_source 'nuclear reactor'
_diffrn_radiation_type 'constant wavelength neutron diffraction'
_diffrn_radiation_wavelength 0.552
_diffrn_reflns_av_R_equivalents 0.0341
_diffrn_reflns_limit_h_max 21
_diffrn_reflns_limit_h_min -20
_diffrn_reflns_limit_k_max 12
_diffrn_reflns_limit_k_min -12
_diffrn_reflns_limit_l_max 9
_diffrn_reflns_limit_l_min -10
_diffrn_reflns_number 2920
_diffrn_reflns_theta_full 35.28
_diffrn_reflns_theta_max 37.35
_diffrn_reflns_theta_min 5.23
_diffrn_standards_decay_% 0.7
_diffrn_standards_interval_time 360
_diffrn_standards_number 3
_exptl_absorpt_coefficient_mu 0.031
_exptl_absorpt_correction_T_max 0.946
_exptl_absorpt_correction_T_min 0.918
_exptl_absorpt_correction_type numerical
_exptl_absorpt_process_details 'TBAR, see text'
_exptl_crystal_colour 'dark violet'
_exptl_crystal_density_diffrn 4.715
_exptl_crystal_density_method 'not measured'
_exptl_crystal_description parallelepiped
_exptl_crystal_size_max 3
_exptl_crystal_size_mid 2
_exptl_crystal_size_min 2
_refine_diff_density_max 0.194
_refine_diff_density_min -0.165
_refine_ls_extinction_expression 'FULLPROF, see text'
_refine_ls_extinction_method anisotropic
_refine_ls_goodness_of_fit_all 1.28
_refine_ls_goodness_of_fit_obs 0.75
_refine_ls_goodness_of_fit_ref 0.75
_refine_ls_hydrogen_treatment undef
_refine_ls_matrix_type full
_refine_ls_number_constraints 0
_refine_ls_number_parameters 46
_refine_ls_number_reflns 1341
_refine_ls_number_restraints 0
_refine_ls_R_factor_all 0.0623
_refine_ls_R_factor_gt 0.0337
_refine_ls_R_factor_obs 0.0337
_refine_ls_structure_factor_coef Fsqd
_refine_ls_weighting_details 'w = 1/\s^2^(Fo^2^)'
_refine_ls_weighting_scheme calc
_refine_ls_wR_factor_all 0.0570
_refine_ls_wR_factor_gt 0.0544
_refine_ls_wR_factor_obs 0.0544
_refine_ls_wR_factor_ref 0.0544
_reflns_number_gt 1341
_reflns_number_observed 1341
_reflns_number_total 1624
_reflns_observed_criterion I>2\s(I)
_reflns_threshold_expression I>2\s(I)
_cod_data_source_file bp5014.cif
_cod_data_source_block 300K
_cod_original_cell_volume 295.66
_cod_database_code 2104226

loop_
_symmetry_equiv_pos_as_xyz
x,y,z
x+1/2,-y+1/2,-z+1/2
-x,y+1/2,-z
-x+1/2,-y,z+1/2
-x,-y,-z
-x+1/2,y+1/2,z+1/2
x,-y+1/2,z
x+1/2,y,-z+1/2

loop_
_atom_site_type_symbol
_atom_site_label
_atom_site_fract_x
_atom_site_fract_y
_atom_site_fract_z
_atom_site_U_iso_or_equiv
_atom_site_adp_type
_atom_site_occupancy
CO Co1 0.00000 0.00000 0.00000 0.00507(17) Uani 1.00000
CO Co2 0.27645(7) 0.25000 0.99143(15) 0.00512(18) Uani 1.00000
SI Si 0.09491(4) 0.25000 0.42821(8) 0.00362(10) Uani 1.00000
O O1 0.09205(3) 0.25000 0.76712(6) 0.00518(8) Uani 1.00000
O O2 0.44872(3) 0.25000 0.21560(6) 0.00531(8) Uani 1.00000
O O3 0.16419(2) 0.03363(3) 0.28171(4) 0.00594(6) Uani 1.00000

loop_
_atom_site_aniso_label
_atom_site_aniso_U_11
_atom_site_aniso_U_22
_atom_site_aniso_U_33
_atom_site_aniso_U_12
_atom_site_aniso_U_13
_atom_site_aniso_U_23
Co1 0.00657(18) 0.00443(18) 0.00420(17) -0.00098(16) -0.00018(15) -0.00058(15)
Co2 0.00445(17) 0.00567(18) 0.00525(18) 0.00000 0.00029(15) 0.00000
Si 0.00404(11) 0.00415(11) 0.00265(10) 0.00000 0.00006(9) 0.00000
O1 0.00661(8) 0.00588(8) 0.00304(8) 0.00000 0.00014(7) 0.00000
O2 0.00435(8) 0.00661(8) 0.00497(8) 0.00000 -0.00005(7) 0.00000
O3 0.00727(6) 0.00542(6) 0.00515(6) 0.00191(5) 0.00033(5) -0.00027(5)

loop_
_atom_type_symbol
_atom_type_scat_source
CO V.F._Sears_Neutron_News_3_26_(1992)
SI V.F._Sears_Neutron_News_3_26_(1992)
O V.F._Sears_Neutron_News_3_26_(1992)

loop_
_geom_angle_atom_site_label_1
_geom_angle_atom_site_label_2
_geom_angle_atom_site_label_3
_geom_angle_site_symmetry_1
_geom_angle_site_symmetry_3
_geom_angle
O1 Co1 O1 1_554 2_556 180.000(18)
O1 Co1 O2 1_554 3_566 86.903(17)
O1 Co1 O2 1_554 4_655 93.097(8)
O1 Co1 O3 1_554 5_555 84.874(14)
O1 Co1 O3 1_554 6_555 95.126(15)
O1 Co1 O2 2_556 3_566 93.097(8)
O1 Co1 O2 2_556 4_655 86.903(17)
O1 Co1 O3 2_556 5_555 95.126(15)
O1 Co1 O3 2_556 6_555 84.874(14)
O2 Co1 O2 3_566 4_655 180.000(17)
O2 Co1 O3 3_566 5_555 74.148(13)
O2 Co1 O3 3_566 6_555 105.852(16)
O2 Co1 O3 4_655 5_555 105.852(16)
O2 Co1 O3 4_655 6_555 74.148(13)
O3 Co1 O3 5_555 6_555 180.000(17)
O1 Co2 O2 . 2_556 178.32(4)
O1 Co2 O3 . 3_556 81.62(3)
O1 Co2 O3 . 4_656 91.09(3)
O1 Co2 O3 . 5_666 91.09(3)
O1 Co2 O3 . 6_566 81.62(3)
O2 Co2 O3 2_556 3_556 97.02(3)
O2 Co2 O3 2_556 4_656 89.87(3)
O2 Co2 O3 2_556 5_666 89.87(3)
O2 Co2 O3 2_556 6_566 97.02(3)
O3 Co2 O3 3_556 4_656 88.60(2)
O3 Co2 O3 3_556 5_666 159.48(2)
O3 Co2 O3 3_556 6_566 71.43(2)
O3 Co2 O3 4_656 5_666 110.80(2)
O3 Co2 O3 4_656 6_566 159.48(2)
O3 Co2 O3 5_666 6_566 88.60(2)
O1 Si O2 . 2_566 113.50(3)
O1 Si O3 . 3_555 115.80(3)
O1 Si O3 . 4_565 115.80(3)
O2 Si O3 2_566 3_555 102.62(3)
O2 Si O3 2_566 4_565 102.62(3)
O3 Si O3 3_555 4_565 104.81(2)
Co1 O1 Co1 1_556 2_566 91.476(8)
Co1 O1 Co2 1_556 3_555 97.63(3)
Co1 O1 Si 1_556 4_555 122.65(3)
Co1 O1 Co2 2_566 3_555 97.63(3)
Co1 O1 Si 2_566 4_555 122.65(3)
Co2 O1 Si 3_555 4_555 118.41(5)
Co1 O2 Co1 1_666 2_656 91.619(8)
Co1 O2 Co2 1_666 3_554 123.50(4)
Co1 O2 Si 1_666 4_666 92.31(2)
Co1 O2 Co2 2_656 3_554 123.50(4)
Co1 O2 Si 2_656 4_666 92.31(2)
Co2 O2 Si 3_554 4_666 124.32(5)
Co1 O3 Co2 . 2_554 94.13(3)
Co1 O3 Co2 . 3_655 117.03(3)
Co1 O3 Si . 4_555 89.982(19)
Co2 O3 Co2 2_554 3_655 129.00(4)
Co2 O3 Si 2_554 4_555 91.74(4)
Co2 O3 Si 3_655 4_555 125.01(3)

loop_
_geom_bond_atom_site_label_1
_geom_bond_atom_site_label_2
_geom_bond_site_symmetry_2
_geom_bond_distance
Co1 O1 1_554 2.0955(2)
Co1 O1 3_546 2.0955(2)
Co1 O2 2_455 2.0929(2)
Co1 O2 4_554 2.0929(2)
Co1 O3 . 2.1715(2)
Co1 O3 5_555 2.1715(2)
Co2 O1 . 2.1813(8)
Co2 O2 1_556 2.0731(8)
Co2 O3 1_556 2.2250(6)
Co2 O3 4_555 2.0684(4)
Co2 O3 6_555 2.0684(4)
Co2 O3 7_556 2.2250(6)
Si O1 . 1.6208(5)
Si O2 2_455 1.6554(5)
Si O3 . 1.6392(3)
Si O3 7_555 1.6392(3)
O1 Co1 1_556 2.0955(2)
O1 Co1 3_556 2.0955(2)
O1 Co2 . 2.1813(8)
O1 Si . 1.6208(5)
O2 Co1 2_555 2.0929(2)
O2 Co1 4_555 2.0929(2)
O2 Co2 1_554 2.0731(8)
O2 Si 2_555 1.6554(5)
O3 Co1 . 2.1715(2)
O3 Co2 1_554 2.2250(6)
O3 Co2 4_554 2.0684(4)
O3 Si . 1.6392(3)
